data_4343418
loop_
_publ_author_name
'Li, Jianfeng'
'Noll, Bruce C.'
'Schulz, Charles E.'
'Scheidt, W. Robert'

_publ_section_title
;
 Bis(cyano) Iron(III) Porphyrinates: What Is the Ground State?
;
_journal_issue 13
_journal_name_full 'Inorganic chemistry'
_journal_page_first 6472
_journal_page_last 6485
_journal_paper_doi 10.1021/acs.inorgchem.5b00780
_journal_volume 54
_journal_year 2015
_chemical_formula_moiety 'C58 H52 Fe N6, C18 H36 K N2 O6, 3(C H2 Cl2)'
_chemical_formula_sum 'C39.5 H47 Cl3 Fe0.5 K0.5 N4 O3'
_chemical_formula_weight 779.63
_chemical_name_common '[Fe(TMP)(CN)2][K(222)]'
_space_group_crystal_system triclinic
_space_group_IT_number 2
_space_group_name_Hall '-P 1'
_space_group_name_H-M_alt 'P -1'
_symmetry_space_group_name_Hall '-P 1'
_symmetry_space_group_name_H-M 'P -1'
_atom_sites_solution_hydrogens geom
_atom_sites_solution_primary dirct
_atom_sites_solution_secondary difmap
_audit_creation_method SHELXL-2014/7
_cell_angle_alpha 97.3010(10)
_cell_angle_beta 90.7850(10)
_cell_angle_gamma 113.8940(10)
_cell_formula_units_Z 4
_cell_length_a 11.4858(3)
_cell_length_b 14.0967(4)
_cell_length_c 26.9709(7)
_cell_measurement_reflns_used 9187
_cell_measurement_temperature 100(2)
_cell_measurement_theta_max 31.6889
_cell_measurement_theta_min 2.3640
_cell_volume 3950.04(19)
_computing_cell_refinement 'Bruker SAINT'
_computing_data_collection 'Bruker APEX-II'
_computing_data_reduction 'Bruker SAINT'
_computing_molecular_graphics Ortep3
_computing_publication_material SHELXL-97
_computing_structure_refinement 'SHELXL-2014/7 (Sheldrick, 2014)'
_computing_structure_solution 'SHELXS-97 (Sheldrick, 1990)'
_diffrn_ambient_temperature 100(2)
_diffrn_detector_area_resol_mean 8.33
_diffrn_measured_fraction_theta_full 1.000
_diffrn_measured_fraction_theta_max 0.990
_diffrn_measurement_device_type 'Bruker Smart Apex CCD area detector'
_diffrn_measurement_method '\f and \w scans'
_diffrn_radiation_monochromator graphite
_diffrn_radiation_source 'fine-focus sealed tube'
_diffrn_radiation_type MoK\a
_diffrn_radiation_wavelength 0.71073
_diffrn_reflns_av_R_equivalents 0.0331
_diffrn_reflns_av_unetI/netI 0.0248
_diffrn_reflns_Laue_measured_fraction_full 1.000
_diffrn_reflns_Laue_measured_fraction_max 0.990
_diffrn_reflns_limit_h_max 16
_diffrn_reflns_limit_h_min -16
_diffrn_reflns_limit_k_max 20
_diffrn_reflns_limit_k_min -20
_diffrn_reflns_limit_l_max 39
_diffrn_reflns_limit_l_min -39
_diffrn_reflns_number 155476
_diffrn_reflns_point_group_measured_fraction_full 1.000
_diffrn_reflns_point_group_measured_fraction_max 0.990
_diffrn_reflns_theta_full 25.242
_diffrn_reflns_theta_max 31.722
_diffrn_reflns_theta_min 0.763
_exptl_absorpt_coefficient_mu 0.503
_exptl_absorpt_correction_T_max 0.9657
_exptl_absorpt_correction_T_min 0.8017
_exptl_absorpt_correction_type multi-scan
_exptl_absorpt_process_details '(SADABS; Sheldrick, 1996)'
_exptl_crystal_colour 'dark red'
_exptl_crystal_density_diffrn 1.311
_exptl_crystal_description needle
_exptl_crystal_F_000 1638
_exptl_crystal_size_max 0.460
_exptl_crystal_size_mid 0.380
_exptl_crystal_size_min 0.070
_refine_diff_density_max 0.820
_refine_diff_density_min -0.580
_refine_diff_density_rms 0.062
_refine_ls_extinction_method none
_refine_ls_goodness_of_fit_ref 1.060
_refine_ls_hydrogen_treatment constr
_refine_ls_matrix_type full
_refine_ls_number_parameters 944
_refine_ls_number_reflns 26482
_refine_ls_number_restraints 2
_refine_ls_restrained_S_all 1.060
_refine_ls_R_factor_all 0.0536
_refine_ls_R_factor_gt 0.0433
_refine_ls_shift/su_max 0.002
_refine_ls_shift/su_mean 0.000
_refine_ls_structure_factor_coef Fsqd
_refine_ls_weighting_details 'w=1/[\s^2^(Fo^2^)+(0.0459P)^2^+2.3349P] where P=(Fo^2^+2Fc^2^)/3'
_refine_ls_weighting_scheme calc
_refine_ls_wR_factor_gt 0.1045
_refine_ls_wR_factor_ref 0.1119
_reflns_Friedel_coverage 0.000
_reflns_number_gt 22735
_reflns_number_total 26482
_reflns_threshold_expression 'I > 2\s(I)'
_cod_data_source_file ic5b00780_si_002.cif
_cod_data_source_block bcn2311
_cod_depositor_comments 'Adding full bibliography for 4343414--4343420.cif.'
_cod_original_formula_sum 'C39.50 H47 Cl3 Fe0.50 K0.50 N4 O3'
_cod_database_code 4343418
_shelx_shelxl_version_number 2014/7
_shelx_space_group_comment
;
The symmetry employed for this shelxl refinement is uniquely defined
by the following loop, which should always be used as a source of
symmetry information in preference to the above space-group names.
They are only intended as comments.
;
_shelx_estimated_absorpt_t_min 0.802
_shelx_estimated_absorpt_t_max 0.966

loop_
_space_group_symop_operation_xyz
'x, y, z'
'-x, -y, -z'

loop_
_atom_site_label
_atom_site_type_symbol
_atom_site_fract_x
_atom_site_fract_y
_atom_site_fract_z
_atom_site_U_iso_or_equiv
_atom_site_adp_type
_atom_site_occupancy
_atom_site_site_symmetry_order
_atom_site_calc_flag
_atom_site_refinement_flags_posn
_atom_site_refinement_flags_adp
_atom_site_refinement_flags_occupancy
_atom_site_disorder_assembly
_atom_site_disorder_group
Fe1 Fe 1.0000 0.5000 0.5000 0.01224(5) Uani 1 2 d S . P . .
N1 N 0.84281(10) 0.44058(8) 0.45378(4) 0.01430(17) Uani 1 1 d . . . . .
N2 N 0.89350(10) 0.45923(8) 0.55852(4) 0.01403(17) Uani 1 1 d . . . . .
N3 N 0.99599(15) 0.27449(10) 0.49188(5) 0.0317(3) Uani 1 1 d . . . . .
C(A1 C 0.83524(11) 0.43811(9) 0.40275(4) 0.0147(2) Uani 1 1 d . . . . .
C(A2 C 0.71937(11) 0.38917(9) 0.46637(4) 0.0145(2) Uani 1 1 d . . . . .
C(A3 C 0.76341(11) 0.40263(9) 0.55680(4) 0.0148(2) Uani 1 1 d . . . . .
C(A4 C 0.93606(11) 0.47270(9) 0.60794(4) 0.0152(2) Uani 1 1 d . . . . .
C(B1 C 0.70421(11) 0.38528(9) 0.38297(4) 0.0166(2) Uani 1 1 d . . . . .
H(B1 H 0.6739 0.3735 0.3488 0.020 Uiso 1 1 calc R U . . .
C(B2 C 0.63237(12) 0.35562(9) 0.42225(4) 0.0165(2) Uani 1 1 d . . . . .
H(B2 H 0.5421 0.3197 0.4210 0.020 Uiso 1 1 calc R U . . .
C(B3 C 0.72367(12) 0.38110(10) 0.60612(4) 0.0172(2) Uani 1 1 d . . . . .
H(B3 H 0.6390 0.3434 0.6148 0.021 Uiso 1 1 calc R U . . .
C(B4 C 0.83052(12) 0.42509(10) 0.63787(4) 0.0173(2) Uani 1 1 d . . . . .
H(B4 H 0.8349 0.4246 0.6730 0.021 Uiso 1 1 calc R U . . .
C(M1 C 0.68003(11) 0.36805(9) 0.51388(4) 0.0148(2) Uani 1 1 d . . . . .
C(M2 C 1.06284(11) 0.52164(9) 0.62709(4) 0.0147(2) Uani 1 1 d . . . . .
C1 C 0.54257(11) 0.29765(9) 0.51789(4) 0.0159(2) Uani 1 1 d . . . . .
C2 C 0.50015(12) 0.19006(10) 0.49911(5) 0.0177(2) Uani 1 1 d . . . . .
C3 C 0.58870(14) 0.14590(10) 0.47484(5) 0.0228(2) Uani 1 1 d . . . . .
H3A H 0.5516 0.0696 0.4739 0.034 Uiso 1 1 calc R U . . .
H3B H 0.6714 0.1767 0.4943 0.034 Uiso 1 1 calc R U . . .
H3C H 0.6006 0.1627 0.4406 0.034 Uiso 1 1 calc R U . . .
C4 C 0.37241(13) 0.12356(11) 0.50226(5) 0.0226(2) Uani 1 1 d . . . . .
H4 H 0.3439 0.0509 0.4902 0.027 Uiso 1 1 calc R U . . .
C5 C 0.28586(13) 0.16095(12) 0.52256(5) 0.0243(3) Uani 1 1 d . . . . .
C6 C 0.14856(14) 0.08652(15) 0.52588(6) 0.0355(4) Uani 1 1 d . . . . .
H6A H 0.1248 0.0267 0.4991 0.053 Uiso 1 1 calc R U . . .
H6B H 0.0930 0.1231 0.5222 0.053 Uiso 1 1 calc R U . . .
H6C H 0.1388 0.0614 0.5585 0.053 Uiso 1 1 calc R U . . .
C7 C 0.32827(13) 0.26720(12) 0.54022(5) 0.0235(3) Uani 1 1 d . . . . .
H7 H 0.2693 0.2935 0.5536 0.028 Uiso 1 1 calc R U . . .
C8 C 0.49815(15) 0.45079(12) 0.55928(6) 0.0272(3) Uani 1 1 d . . . . .
H8A H 0.5304 0.4631 0.5944 0.041 Uiso 1 1 calc R U . . .
H8B H 0.4253 0.4699 0.5571 0.041 Uiso 1 1 calc R U . . .
H8C H 0.5659 0.4937 0.5397 0.041 Uiso 1 1 calc R U . . .
C9 C 0.45638(13) 0.33662(11) 0.53867(5) 0.0196(2) Uani 1 1 d . . . . .
C10 C 1.09184(11) 0.53352(9) 0.68249(4) 0.0150(2) Uani 1 1 d . . . . .
C11 C 1.06370(12) 0.60644(9) 0.71515(5) 0.0173(2) Uani 1 1 d . . . . .
C12 C 1.00204(15) 0.67207(11) 0.69553(6) 0.0255(3) Uani 1 1 d . . . . .
H12A H 0.9100 0.6302 0.6890 0.038 Uiso 1 1 calc R U . . .
H12B H 1.0390 0.6951 0.6643 0.038 Uiso 1 1 calc R U . . .
H12C H 1.0171 0.7335 0.7205 0.038 Uiso 1 1 calc R U . . .
C13 C 1.09545(13) 0.61920(10) 0.76643(5) 0.0207(2) Uani 1 1 d . . . . .
H13 H 1.0735 0.6665 0.7886 0.025 Uiso 1 1 calc R U . . .
C14 C 1.15838(13) 0.56462(11) 0.78608(5) 0.0215(2) Uani 1 1 d . . . . .
C15 C 1.19560(16) 0.58291(13) 0.84163(5) 0.0307(3) Uani 1 1 d . . . . .
H15A H 1.1235 0.5383 0.8589 0.046 Uiso 1 1 calc R U . . .
H15B H 1.2187 0.6567 0.8549 0.046 Uiso 1 1 calc R U . . .
H15C H 1.2688 0.5655 0.8471 0.046 Uiso 1 1 calc R U . . .
C16 C 1.18432(13) 0.49218(10) 0.75344(5) 0.0205(2) Uani 1 1 d . . . . .
H16 H 1.2261 0.4537 0.7665 0.025 Uiso 1 1 calc R U . . .
C17 C 1.15075(12) 0.47432(10) 0.70196(5) 0.0172(2) Uani 1 1 d . . . . .
C18 C 1.17889(14) 0.39265(11) 0.66864(5) 0.0234(3) Uani 1 1 d . . . . .
H18A H 1.2639 0.4255 0.6563 0.035 Uiso 1 1 calc R U . . .
H18B H 1.1149 0.3622 0.6401 0.035 Uiso 1 1 calc R U . . .
H18C H 1.1761 0.3373 0.6878 0.035 Uiso 1 1 calc R U . . .
C19 C 1.00204(12) 0.35872(10) 0.49334(5) 0.0187(2) Uani 1 1 d . . . . .
Fe2 Fe 0.0000 0.0000 0.0000 0.02015(6) Uani 1 2 d S . P . .
N4 N 0.00196(12) 0.12577(10) 0.04444(4) 0.0227(2) Uani 1 1 d . . . . .
N5 N -0.11772(12) 0.01651(10) -0.05014(4) 0.0225(2) Uani 1 1 d . . . . .
N6 N 0.23389(16) 0.16339(14) -0.04535(6) 0.0419(3) Uani 1 1 d . . . . .
C(A5 C 0.07456(14) 0.17345(11) 0.08883(5) 0.0232(3) Uani 1 1 d . . . . .
C(A6 C -0.05838(15) 0.18875(12) 0.03457(5) 0.0248(3) Uani 1 1 d . . . . .
C(A7 C -0.16043(14) 0.09493(12) -0.04789(5) 0.0240(3) Uani 1 1 d . . . . .
C(A8 C -0.17230(13) -0.04864(12) -0.09446(5) 0.0227(3) Uani 1 1 d . . . . .
C(B5 C 0.05678(15) 0.26658(12) 0.10790(5) 0.0275(3) Uani 1 1 d . . . . .
H(B5 H 0.0955 0.3125 0.1381 0.033 Uiso 1 1 calc R U . . .
C(B6 C -0.02584(16) 0.27595(13) 0.07445(5) 0.0291(3) Uani 1 1 d . . . . .
H(B6 H -0.0565 0.3296 0.0768 0.035 Uiso 1 1 calc R U . . .
C(B7 C -0.24030(15) 0.08044(13) -0.09226(5) 0.0276(3) Uani 1 1 d . . . . .
H(B7 H -0.2793 0.1251 -0.1001 0.033 Uiso 1 1 calc R U . . .
C(B8 C -0.24930(15) -0.00914(13) -0.12072(5) 0.0269(3) Uani 1 1 d . . . . .
H(B8 H -0.2972 -0.0399 -0.1520 0.032 Uiso 1 1 calc R U . . .
C(M3 C -0.13497(14) 0.17616(12) -0.00832(5) 0.0247(3) Uani 1 1 d . . . . .
C(M4 C 0.15554(13) 0.13901(11) 0.11272(5) 0.0224(2) Uani 1 1 d . . . . .
C20 C -0.18837(15) 0.25688(12) -0.01133(5) 0.0253(3) Uani 1 1 d . . . . .
C21 C -0.30203(16) 0.24687(13) 0.01109(5) 0.0290(3) Uani 1 1 d . . . . .
C22 C -0.3811(2) 0.15037(17) 0.03365(8) 0.0429(4) Uani 1 1 d . . . . .
H22A H -0.3685 0.0900 0.0166 0.064 Uiso 1 1 calc R U . . .
H22B H -0.4715 0.1373 0.0297 0.064 Uiso 1 1 calc R U . . .
H22C H -0.3548 0.1611 0.0694 0.064 Uiso 1 1 calc R U . . .
C23 C -0.34176(16) 0.32891(14) 0.01237(6) 0.0311(3) Uani 1 1 d . . . . .
H23 H -0.4184 0.3222 0.0275 0.037 Uiso 1 1 calc R U . . .
C24 C -0.27270(16) 0.41943(13) -0.00773(6) 0.0302(3) Uani 1 1 d . . . . .
C25 C -0.31793(19) 0.50705(15) -0.00552(7) 0.0395(4) Uani 1 1 d . . . . .
H25A H -0.2629 0.5610 -0.0245 0.059 Uiso 1 1 calc R U . . .
H25B H -0.3140 0.5380 0.0295 0.059 Uiso 1 1 calc R U . . .
H25C H -0.4061 0.4788 -0.0200 0.059 Uiso 1 1 calc R U . . .
C26 C -0.16278(15) 0.42653(12) -0.03104(6) 0.0287(3) Uani 1 1 d . . . . .
H26 H -0.1154 0.4875 -0.0456 0.034 Uiso 1 1 calc R U . . .
C27 C -0.12015(14) 0.34634(12) -0.03357(5) 0.0260(3) Uani 1 1 d . . . . .
C28 C -0.00327(16) 0.35524(14) -0.06115(6) 0.0331(3) Uani 1 1 d . . . . .
H28A H 0.0524 0.3356 -0.0407 0.050 Uiso 1 1 calc R U . . .
H28B H 0.0430 0.4277 -0.0674 0.050 Uiso 1 1 calc R U . . .
H28C H -0.0295 0.3082 -0.0931 0.050 Uiso 1 1 calc R U . . .
C29 C 0.22924(13) 0.20296(11) 0.16054(5) 0.0215(2) Uani 1 1 d . . . . .
C30 C 0.17241(12) 0.18856(10) 0.20631(5) 0.0189(2) Uani 1 1 d . . . . .
C31 C 0.03683(14) 0.10971(12) 0.20781(5) 0.0267(3) Uani 1 1 d . . . . .
H31A H 0.0179 0.1008 0.2427 0.040 Uiso 1 1 calc R U . . .
H31B H 0.0262 0.0423 0.1888 0.040 Uiso 1 1 calc R U . . .
H31C H -0.0218 0.1348 0.1929 0.040 Uiso 1 1 calc R U . . .
C32 C 0.24316(13) 0.24687(10) 0.25058(5) 0.0194(2) Uani 1 1 d . . . . .
H32 H 0.2043 0.2376 0.2815 0.023 Uiso 1 1 calc R U . . .
C33 C 0.36972(13) 0.31846(10) 0.25048(5) 0.0209(2) Uani 1 1 d . . . . .
C34 C 0.44540(15) 0.37696(11) 0.29919(5) 0.0280(3) Uani 1 1 d . . . . .
H34A H 0.5316 0.4242 0.2923 0.042 Uiso 1 1 calc R U . . .
H34B H 0.4507 0.3268 0.3202 0.042 Uiso 1 1 calc R U . . .
H34C H 0.4030 0.4180 0.3168 0.042 Uiso 1 1 calc R U . . .
C35 C 0.42391(14) 0.33272(12) 0.20491(5) 0.0259(3) Uani 1 1 d . . . . .
H35 H 0.5099 0.3818 0.2044 0.031 Uiso 1 1 calc R U . . .
C36 C 0.35550(14) 0.27686(13) 0.15956(5) 0.0276(3) Uani 1 1 d . . . . .
C37 C 0.41758(19) 0.29608(18) 0.11061(7) 0.0475(5) Uani 1 1 d . . . . .
H37A H 0.4377 0.2367 0.0977 0.071 Uiso 1 1 calc R U . . .
H37B H 0.4964 0.3604 0.1162 0.071 Uiso 1 1 calc R U . . .
H37C H 0.3589 0.3036 0.0862 0.071 Uiso 1 1 calc R U . . .
C38 C 0.14890(15) 0.09994(13) -0.02993(5) 0.0276(3) Uani 1 1 d . . . . .
K1 K 0.54600(3) 0.13349(2) 0.76174(2) 0.02069(6) Uani 1 1 d . . . . .
N7 N 0.44131(12) -0.08653(9) 0.70890(5) 0.0256(2) Uani 1 1 d . . . . .
N8 N 0.65514(14) 0.35447(10) 0.81530(5) 0.0312(3) Uani 1 1 d . . . . .
O1 O 0.40834(10) -0.03472(8) 0.81526(4) 0.0277(2) Uani 1 1 d . . . . .
O2 O 0.46974(11) 0.17491(9) 0.85762(4) 0.0293(2) Uani 1 1 d . . . . .
O3 O 0.71540(10) 0.05055(8) 0.72203(4) 0.0264(2) Uani 1 1 d . . . . .
O4 O 0.81584(10) 0.24257(9) 0.78604(4) 0.0297(2) Uani 1 1 d . . . . .
O5 O 0.37091(10) 0.07692(8) 0.67667(4) 0.0257(2) Uani 1 1 d . . . . .
O6 O 0.51419(12) 0.29084(9) 0.71522(4) 0.0312(2) Uani 1 1 d . . . . .
C39 C 0.40460(18) -0.16038(12) 0.74581(6) 0.0334(3) Uani 1 1 d . . . . .
H39A H 0.4828 -0.1616 0.7611 0.040 Uiso 1 1 calc R U . . .
H39B H 0.3521 -0.2317 0.7282 0.040 Uiso 1 1 calc R U . . .
C40 C 0.33071(17) -0.13345(12) 0.78700(6) 0.0334(3) Uani 1 1 d . . . . .
H40A H 0.2529 -0.1307 0.7723 0.040 Uiso 1 1 calc R U . . .
H40B H 0.3041 -0.1882 0.8092 0.040 Uiso 1 1 calc R U . . .
C41 C 0.34059(15) -0.00736(13) 0.85438(6) 0.0302(3) Uani 1 1 d . . . . .
H41A H 0.3050 -0.0653 0.8746 0.036 Uiso 1 1 calc R U . . .
H41B H 0.2689 0.0047 0.8399 0.036 Uiso 1 1 calc R U . . .
C42 C 0.43017(16) 0.09016(13) 0.88687(6) 0.0314(3) Uani 1 1 d . . . . .
H42A H 0.3869 0.1063 0.9162 0.038 Uiso 1 1 calc R U . . .
H42B H 0.5054 0.0802 0.8992 0.038 Uiso 1 1 calc R U . . .
C43 C 0.54416(16) 0.27192(13) 0.88841(6) 0.0325(3) Uani 1 1 d . . . . .
H43A H 0.6239 0.2704 0.9020 0.039 Uiso 1 1 calc R U . . .
H43B H 0.4957 0.2833 0.9169 0.039 Uiso 1 1 calc R U . . .
C44 C 0.57553(18) 0.35947(13) 0.85716(7) 0.0370(4) Uani 1 1 d . . . . .
H44A H 0.4946 0.3585 0.8434 0.044 Uiso 1 1 calc R U . . .
H44B H 0.6204 0.4272 0.8793 0.044 Uiso 1 1 calc R U . . .
C45 C 0.78727(17) 0.38432(13) 0.83461(6) 0.0355(4) Uani 1 1 d . . . . .
H45A H 0.7860 0.3510 0.8649 0.043 Uiso 1 1 calc R U . . .
H45B H 0.8279 0.4612 0.8448 0.043 Uiso 1 1 calc R U . . .
C46 C 0.86774(16) 0.35370(13) 0.79758(6) 0.0356(4) Uani 1 1 d . . . . .
H46A H 0.8685 0.3849 0.7666 0.043 Uiso 1 1 calc R U . . .
H46B H 0.9567 0.3803 0.8121 0.043 Uiso 1 1 calc R U . . .
C47 C 0.89171(15) 0.21012(14) 0.75228(6) 0.0330(3) Uani 1 1 d . . . . .
H47A H 0.9818 0.2413 0.7660 0.040 Uiso 1 1 calc R U . . .
H47B H 0.8882 0.2343 0.7196 0.040 Uiso 1 1 calc R U . . .
C48 C 0.84154(15) 0.09305(14) 0.74524(6) 0.0318(3) Uani 1 1 d . . . . .
H48A H 0.8971 0.0696 0.7239 0.038 Uiso 1 1 calc R U . . .
H48B H 0.8407 0.0685 0.7781 0.038 Uiso 1 1 calc R U . . .
C49 C 0.67035(16) -0.05972(12) 0.70707(7) 0.0334(3) Uani 1 1 d . . . . .
H49A H 0.6635 -0.0953 0.7370 0.040 Uiso 1 1 calc R U . . .
H49B H 0.7312 -0.0751 0.6854 0.040 Uiso 1 1 calc R U . . .
C50 C 0.54130(16) -0.09980(12) 0.67890(6) 0.0309(3) Uani 1 1 d . . . . .
H50A H 0.5497 -0.0627 0.6495 0.037 Uiso 1 1 calc R U . . .
H50B H 0.5138 -0.1753 0.6663 0.037 Uiso 1 1 calc R U . . .
C51 C 0.6514(2) 0.42437(13) 0.77988(8) 0.0466(5) Uani 1 1 d . . . . .
H51A H 0.7224 0.4354 0.7578 0.056 Uiso 1 1 calc R U . . .
H51B H 0.6654 0.4933 0.7990 0.056 Uiso 1 1 calc R U . . .
C52 C 0.5278(2) 0.38350(15) 0.74783(8) 0.0478(5) Uani 1 1 d . . . . .
H52A H 0.4552 0.3674 0.7694 0.057 Uiso 1 1 calc R U . . .
H52B H 0.5275 0.4376 0.7278 0.057 Uiso 1 1 calc R U . . .
C53 C 0.40458(17) 0.25691(14) 0.68125(6) 0.0317(3) Uani 1 1 d . . . . .
H53A H 0.4131 0.3128 0.6609 0.038 Uiso 1 1 calc R U . . .
H53B H 0.3275 0.2428 0.7002 0.038 Uiso 1 1 calc R U . . .
C54 C 0.39065(16) 0.15936(13) 0.64759(6) 0.0298(3) Uani 1 1 d . . . . .
H54A H 0.3173 0.1383 0.6227 0.036 Uiso 1 1 calc R U . . .
H54B H 0.4686 0.1729 0.6292 0.036 Uiso 1 1 calc R U . . .
C55 C 0.34852(15) -0.01807(12) 0.64470(6) 0.0293(3) Uani 1 1 d . . . . .
H55A H 0.4224 -0.0083 0.6243 0.035 Uiso 1 1 calc R U . . .
H55B H 0.2720 -0.0376 0.6217 0.035 Uiso 1 1 calc R U . . .
C56 C 0.32863(15) -0.10441(12) 0.67599(6) 0.0304(3) Uani 1 1 d . . . . .
H56A H 0.2562 -0.1117 0.6969 0.037 Uiso 1 1 calc R U . . .
H56B H 0.3050 -0.1714 0.6533 0.037 Uiso 1 1 calc R U . . .
C57 C 0.1825(2) 0.19923(19) 0.84495(8) 0.0508(5) Uani 1 1 d D . . . .
H57A H 0.0932 0.1622 0.8534 0.061 Uiso 1 1 calc R U . A 1
H57B H 0.2386 0.1859 0.8687 0.061 Uiso 1 1 calc R U . A 1
Cl1A Cl 0.2002(5) 0.1486(3) 0.78156(11) 0.0398(9) Uani 0.51(3) 1 d . . P B 1
Cl2A Cl 0.2215(4) 0.3321(3) 0.8510(2) 0.0424(9) Uani 0.51(3) 1 d . . P B 1
Cl1B Cl 0.1919(6) 0.1581(6) 0.7840(2) 0.0651(14) Uani 0.49(3) 1 d D . P B 2
Cl2B Cl 0.2340(9) 0.3423(6) 0.8573(4) 0.0700(14) Uani 0.49(3) 1 d D . P B 2
C58 C 0.84627(18) 0.18136(14) 0.58995(8) 0.0393(4) Uani 1 1 d . . . . .
H58A H 0.8613 0.1817 0.5539 0.047 Uiso 1 1 calc R U . . .
H58B H 0.8803 0.2551 0.6065 0.047 Uiso 1 1 calc R U . . .
Cl3 Cl 0.92790(5) 0.11546(4) 0.61643(2) 0.04059(10) Uani 1 1 d . . . . .
Cl4 Cl 0.68046(4) 0.12070(3) 0.59675(2) 0.03669(9) Uani 1 1 d . . . . .
C59 C 0.11891(19) 0.16239(14) 0.41021(6) 0.0361(4) Uani 1 1 d . . . . .
H59A H 0.0733 0.1829 0.4375 0.043 Uiso 1 1 calc R U . . .
H59B H 0.1523 0.1139 0.4220 0.043 Uiso 1 1 calc R U . . .
Cl5 Cl 0.24676(6) 0.27444(5) 0.39638(2) 0.06176(16) Uani 1 1 d . . . . .
Cl6 Cl 0.01005(4) 0.09682(4) 0.35665(2) 0.03736(9) Uani 1 1 d . . . . .

loop_
_atom_site_aniso_label
_atom_site_aniso_U_11
_atom_site_aniso_U_22
_atom_site_aniso_U_33
_atom_site_aniso_U_23
_atom_site_aniso_U_13
_atom_site_aniso_U_12
Fe1 0.01193(10) 0.01157(10) 0.01134(10) 0.00163(7) 0.00043(8) 0.00292(8)
N1 0.0129(4) 0.0146(4) 0.0132(4) 0.0026(3) 0.0005(3) 0.0032(3)
N2 0.0132(4) 0.0140(4) 0.0123(4) 0.0016(3) 0.0002(3) 0.0031(3)
N3 0.0426(8) 0.0234(6) 0.0333(7) 0.0079(5) 0.0136(6) 0.0165(6)
C(A1 0.0149(5) 0.0150(5) 0.0130(5) 0.0022(4) -0.0006(4) 0.0049(4)
C(A2 0.0130(5) 0.0137(5) 0.0146(5) 0.0013(4) 0.0003(4) 0.0035(4)
C(A3 0.0141(5) 0.0144(5) 0.0138(5) 0.0016(4) 0.0020(4) 0.0038(4)
C(A4 0.0158(5) 0.0149(5) 0.0130(5) 0.0021(4) 0.0010(4) 0.0045(4)
C(B1 0.0148(5) 0.0180(5) 0.0147(5) 0.0013(4) -0.0020(4) 0.0048(4)
C(B2 0.0145(5) 0.0172(5) 0.0158(5) 0.0017(4) -0.0007(4) 0.0047(4)
C(B3 0.0149(5) 0.0182(5) 0.0154(5) 0.0033(4) 0.0028(4) 0.0032(4)
C(B4 0.0170(5) 0.0188(5) 0.0132(5) 0.0030(4) 0.0017(4) 0.0041(4)
C(M1 0.0128(5) 0.0142(5) 0.0150(5) 0.0011(4) 0.0012(4) 0.0034(4)
C(M2 0.0159(5) 0.0150(5) 0.0128(5) 0.0021(4) -0.0001(4) 0.0058(4)
C1 0.0128(5) 0.0188(5) 0.0136(5) 0.0028(4) 0.0010(4) 0.0039(4)
C2 0.0153(5) 0.0182(5) 0.0153(5) 0.0026(4) 0.0003(4) 0.0025(4)
C3 0.0253(6) 0.0173(5) 0.0240(6) 0.0012(4) 0.0042(5) 0.0073(5)
C4 0.0186(6) 0.0208(6) 0.0198(6) 0.0040(4) -0.0008(5) -0.0007(5)
C5 0.0142(6) 0.0346(7) 0.0181(6) 0.0082(5) -0.0006(4) 0.0026(5)
C6 0.0149(6) 0.0490(10) 0.0314(8) 0.0134(7) 0.0017(5) -0.0005(6)
C7 0.0172(6) 0.0382(7) 0.0177(5) 0.0076(5) 0.0035(4) 0.0128(5)
C8 0.0326(7) 0.0276(7) 0.0253(6) 0.0011(5) 0.0038(6) 0.0172(6)
C9 0.0198(6) 0.0253(6) 0.0154(5) 0.0036(4) 0.0024(4) 0.0109(5)
C10 0.0145(5) 0.0160(5) 0.0123(5) 0.0021(4) 0.0008(4) 0.0040(4)
C11 0.0161(5) 0.0166(5) 0.0172(5) 0.0010(4) 0.0018(4) 0.0051(4)
C12 0.0288(7) 0.0226(6) 0.0276(7) -0.0013(5) -0.0014(5) 0.0146(5)
C13 0.0199(6) 0.0207(6) 0.0164(5) -0.0014(4) 0.0029(4) 0.0042(5)
C14 0.0199(6) 0.0241(6) 0.0133(5) 0.0028(4) 0.0000(4) 0.0016(5)
C15 0.0332(8) 0.0363(8) 0.0150(6) 0.0019(5) -0.0022(5) 0.0071(6)
C16 0.0190(6) 0.0241(6) 0.0170(5) 0.0068(4) -0.0010(4) 0.0062(5)
C17 0.0168(5) 0.0181(5) 0.0157(5) 0.0037(4) 0.0012(4) 0.0059(4)
C18 0.0273(7) 0.0228(6) 0.0234(6) 0.0018(5) 0.0000(5) 0.0141(5)
C19 0.0197(6) 0.0193(5) 0.0171(5) 0.0036(4) 0.0045(4) 0.0075(5)
Fe2 0.02281(13) 0.02893(13) 0.01185(11) -0.00183(9) -0.00061(9) 0.01524(11)
N4 0.0266(6) 0.0309(6) 0.0142(5) -0.0019(4) -0.0011(4) 0.0168(5)
N5 0.0261(6) 0.0312(6) 0.0140(5) -0.0022(4) -0.0011(4) 0.0172(5)
N6 0.0395(8) 0.0542(9) 0.0356(8) 0.0130(7) 0.0116(6) 0.0208(7)
C(A5 0.0265(7) 0.0296(7) 0.0150(5) -0.0021(5) -0.0007(5) 0.0148(6)
C(A6 0.0307(7) 0.0316(7) 0.0165(5) -0.0021(5) -0.0002(5) 0.0188(6)
C(A7 0.0269(7) 0.0330(7) 0.0158(5) -0.0016(5) -0.0022(5) 0.0177(6)
C(A8 0.0231(6) 0.0323(7) 0.0143(5) -0.0015(5) -0.0008(5) 0.0146(5)
C(B5 0.0353(8) 0.0318(7) 0.0182(6) -0.0040(5) -0.0031(5) 0.0191(6)
C(B6 0.0391(8) 0.0342(7) 0.0202(6) -0.0043(5) -0.0030(6) 0.0238(7)
C(B7 0.0310(7) 0.0387(8) 0.0188(6) -0.0025(5) -0.0040(5) 0.0221(6)
C(B8 0.0283(7) 0.0379(8) 0.0173(6) -0.0032(5) -0.0044(5) 0.0187(6)
C(M3 0.0301(7) 0.0323(7) 0.0170(5) -0.0017(5) -0.0011(5) 0.0197(6)
C(M4 0.0236(6) 0.0306(7) 0.0138(5) -0.0014(5) -0.0006(5) 0.0133(5)
C20 0.0299(7) 0.0337(7) 0.0171(5) -0.0033(5) -0.0025(5) 0.0202(6)
C21 0.0344(8) 0.0388(8) 0.0207(6) 0.0026(5) 0.0026(6) 0.0225(7)
C22 0.0478(11) 0.0522(11) 0.0429(10) 0.0189(8) 0.0164(8) 0.0310(9)
C23 0.0346(8) 0.0436(9) 0.0242(7) 0.0005(6) 0.0032(6) 0.0265(7)
C24 0.0340(8) 0.0357(8) 0.0262(7) -0.0053(6) -0.0057(6) 0.0228(7)
C25 0.0444(10) 0.0407(9) 0.0419(9) -0.0043(7) -0.0042(8) 0.0293(8)
C26 0.0309(7) 0.0292(7) 0.0264(7) -0.0021(5) -0.0044(6) 0.0149(6)
C27 0.0263(7) 0.0325(7) 0.0207(6) -0.0035(5) -0.0033(5) 0.0159(6)
C28 0.0285(7) 0.0398(8) 0.0321(8) 0.0005(6) 0.0019(6) 0.0166(7)
C29 0.0216(6) 0.0278(6) 0.0158(5) -0.0025(4) -0.0018(4) 0.0125(5)
C30 0.0193(6) 0.0222(6) 0.0158(5) -0.0007(4) -0.0018(4) 0.0101(5)
C31 0.0233(6) 0.0299(7) 0.0206(6) -0.0024(5) -0.0005(5) 0.0063(5)
C32 0.0234(6) 0.0212(5) 0.0145(5) 0.0002(4) -0.0018(4) 0.0108(5)
C33 0.0230(6) 0.0218(6) 0.0193(5) -0.0003(4) -0.0057(5) 0.0117(5)
C34 0.0303(7) 0.0245(6) 0.0233(6) 0.0019(5) -0.0107(5) 0.0062(6)
C35 0.0195(6) 0.0301(7) 0.0255(6) 0.0001(5) -0.0013(5) 0.0086(5)
C36 0.0234(7) 0.0367(8) 0.0207(6) 0.0006(5) 0.0035(5) 0.0113(6)
C37 0.0357(9) 0.0639(13) 0.0283(8) 0.0005(8) 0.0113(7) 0.0070(9)
C38 0.0306(7) 0.0390(8) 0.0186(6) 0.0026(5) 0.0023(5) 0.0203(6)
K1 0.02257(13) 0.01805(11) 0.02066(12) 0.00294(9) -0.00156(10) 0.00757(10)
N7 0.0270(6) 0.0185(5) 0.0276(6) 0.0031(4) 0.0031(5) 0.0055(4)
N8 0.0373(7) 0.0225(6) 0.0294(6) -0.0002(5) -0.0015(5) 0.0090(5)
O1 0.0279(5) 0.0245(5) 0.0275(5) 0.0047(4) 0.0043(4) 0.0070(4)
O2 0.0284(5) 0.0291(5) 0.0245(5) -0.0017(4) -0.0006(4) 0.0075(4)
O3 0.0238(5) 0.0240(5) 0.0326(5) 0.0034(4) -0.0012(4) 0.0114(4)
O4 0.0231(5) 0.0298(5) 0.0270(5) 0.0011(4) 0.0026(4) 0.0022(4)
O5 0.0288(5) 0.0297(5) 0.0188(4) 0.0043(4) -0.0005(4) 0.0120(4)
O6 0.0433(6) 0.0275(5) 0.0300(5) 0.0056(4) -0.0009(5) 0.0215(5)
C39 0.0426(9) 0.0182(6) 0.0351(8) 0.0057(5) 0.0053(7) 0.0074(6)
C40 0.0354(8) 0.0230(7) 0.0323(8) 0.0064(6) 0.0043(6) 0.0018(6)
C41 0.0261(7) 0.0333(7) 0.0301(7) 0.0090(6) 0.0076(6) 0.0097(6)
C42 0.0304(8) 0.0406(8) 0.0235(7) 0.0043(6) 0.0048(6) 0.0151(7)
C43 0.0307(8) 0.0340(8) 0.0270(7) -0.0070(6) 0.0002(6) 0.0107(6)
C44 0.0410(9) 0.0290(7) 0.0384(9) -0.0075(6) -0.0015(7) 0.0155(7)
C45 0.0336(8) 0.0281(7) 0.0293(7) -0.0043(6) -0.0022(6) -0.0007(6)
C46 0.0300(8) 0.0308(8) 0.0287(7) -0.0012(6) 0.0030(6) -0.0035(6)
C47 0.0204(7) 0.0413(9) 0.0306(7) 0.0036(6) 0.0035(6) 0.0061(6)
C48 0.0230(7) 0.0430(9) 0.0325(8) 0.0073(6) 0.0006(6) 0.0160(6)
C49 0.0350(8) 0.0252(7) 0.0459(9) 0.0062(6) 0.0066(7) 0.0181(6)
C50 0.0339(8) 0.0206(6) 0.0352(8) -0.0019(5) 0.0064(6) 0.0097(6)
C51 0.0696(14) 0.0192(7) 0.0459(10) 0.0031(6) -0.0058(9) 0.0139(8)
C52 0.0810(15) 0.0315(8) 0.0421(10) 0.0021(7) -0.0083(10) 0.0361(10)
C53 0.0396(8) 0.0416(8) 0.0271(7) 0.0141(6) 0.0050(6) 0.0273(7)
C54 0.0341(8) 0.0403(8) 0.0207(6) 0.0115(6) 0.0026(6) 0.0188(7)
C55 0.0279(7) 0.0315(7) 0.0214(6) -0.0016(5) -0.0027(5) 0.0067(6)
C56 0.0267(7) 0.0242(6) 0.0302(7) -0.0008(5) -0.0007(6) 0.0017(6)
C57 0.0498(12) 0.0634(13) 0.0420(10) 0.0264(10) 0.0091(9) 0.0204(10)
Cl1A 0.0383(11) 0.0431(14) 0.0230(12) 0.0125(6) -0.0009(6) -0.0007(8)
Cl2A 0.0457(15) 0.0480(16) 0.0467(11) 0.0244(7) 0.0114(9) 0.0274(13)
Cl1B 0.0451(13) 0.082(3) 0.057(2) 0.0170(13) -0.0035(11) 0.0137(15)
Cl2B 0.092(3) 0.099(3) 0.0543(17) 0.0249(15) 0.0278(16) 0.070(2)
C58 0.0380(9) 0.0308(8) 0.0553(11) 0.0195(8) 0.0164(8) 0.0163(7)
Cl3 0.0517(3) 0.0399(2) 0.0402(2) 0.00624(17) 0.00861(19) 0.0287(2)
Cl4 0.0351(2) 0.02907(18) 0.0406(2) 0.00840(15) 0.00630(16) 0.00673(15)
C59 0.0514(10) 0.0423(9) 0.0227(7) 0.0093(6) 0.0092(7) 0.0260(8)
Cl5 0.0531(3) 0.0731(4) 0.0363(2) 0.0136(2) 0.0026(2) 0.0010(3)
Cl6 0.0412(2) 0.0419(2) 0.0360(2) 0.01231(16) 0.00422(16) 0.02219(18)

loop_
_atom_type_symbol
_atom_type_description
_atom_type_scat_dispersion_real
_atom_type_scat_dispersion_imag
_atom_type_scat_source
C C 0.0033 0.0016 'International Tables Vol C Tables 4.2.6.8 and 6.1.1.4'
H H 0.0000 0.0000 'International Tables Vol C Tables 4.2.6.8 and 6.1.1.4'
O O 0.0106 0.0060 'International Tables Vol C Tables 4.2.6.8 and 6.1.1.4'
N N 0.0061 0.0033 'International Tables Vol C Tables 4.2.6.8 and 6.1.1.4'
Cl Cl 0.1484 0.1585 'International Tables Vol C Tables 4.2.6.8 and 6.1.1.4'
K K 0.2009 0.2494 'International Tables Vol C Tables 4.2.6.8 and 6.1.1.4'
Fe Fe 0.3463 0.8444 'International Tables Vol C Tables 4.2.6.8 and 6.1.1.4'

loop_
_geom_angle_atom_site_label_1
_geom_angle_atom_site_label_2
_geom_angle_atom_site_label_3
_geom_angle
_geom_angle_site_symmetry_1
_geom_angle_site_symmetry_3
C19 Fe1 C19 180.0 2_766 .
C19 Fe1 N1 90.91(5) 2_766 .
C19 Fe1 N1 89.09(5) . .
C19 Fe1 N1 89.09(5) 2_766 2_766
C19 Fe1 N1 90.91(5) . 2_766
N1 Fe1 N1 180.00(5) . 2_766
C19 Fe1 N2 86.64(5) 2_766 2_766
C19 Fe1 N2 93.36(5) . 2_766
N1 Fe1 N2 89.75(4) . 2_766
N1 Fe1 N2 90.25(4) 2_766 2_766
C19 Fe1 N2 93.36(5) 2_766 .
C19 Fe1 N2 86.64(5) . .
N1 Fe1 N2 90.25(4) . .
N1 Fe1 N2 89.75(4) 2_766 .
N2 Fe1 N2 180.0 2_766 .
C(A1 N1 C(A2 105.84(9) . .
C(A1 N1 Fe1 127.38(8) . .
C(A2 N1 Fe1 126.73(8) . .
C(A3 N2 C(A4 105.52(10) . .
C(A3 N2 Fe1 126.87(8) . .
C(A4 N2 Fe1 127.32(8) . .
N1 C(A1 C(M2 126.53(11) . 2_766
N1 C(A1 C(B1 110.19(10) . .
C(M2 C(A1 C(B1 123.28(10) 2_766 .
N1 C(A2 C(M1 126.71(10) . .
N1 C(A2 C(B2 110.13(10) . .
C(M1 C(A2 C(B2 123.13(11) . .
N2 C(A3 C(M1 125.88(11) . .
N2 C(A3 C(B3 110.40(10) . .
C(M1 C(A3 C(B3 123.71(11) . .
N2 C(A4 C(M2 125.89(11) . .
N2 C(A4 C(B4 110.45(10) . .
C(M2 C(A4 C(B4 123.63(11) . .
C(B2 C(B1 C(A1 107.04(10) . .
C(B2 C(B1 H(B1 126.5 . .
C(A1 C(B1 H(B1 126.5 . .
C(B1 C(B2 C(A2 106.79(11) . .
C(B1 C(B2 H(B2 126.6 . .
C(A2 C(B2 H(B2 126.6 . .
C(B4 C(B3 C(A3 106.85(11) . .
C(B4 C(B3 H(B3 126.6 . .
C(A3 C(B3 H(B3 126.6 . .
C(B3 C(B4 C(A4 106.77(10) . .
C(B3 C(B4 H(B4 126.6 . .
C(A4 C(B4 H(B4 126.6 . .
C(A2 C(M1 C(A3 123.29(11) . .
C(A2 C(M1 C1 117.64(10) . .
C(A3 C(M1 C1 118.90(10) . .
C(A4 C(M2 C(A1 123.09(11) . 2_766
C(A4 C(M2 C10 118.81(11) . .
C(A1 C(M2 C10 118.10(10) 2_766 .
C9 C1 C2 120.08(11) . .
C9 C1 C(M1 121.72(11) . .
C2 C1 C(M1 118.18(11) . .
C4 C2 C1 118.94(12) . .
C4 C2 C3 119.39(12) . .
C1 C2 C3 121.66(11) . .
C2 C3 H3A 109.5 . .
C2 C3 H3B 109.5 . .
H3A C3 H3B 109.5 . .
C2 C3 H3C 109.5 . .
H3A C3 H3C 109.5 . .
H3B C3 H3C 109.5 . .
C5 C4 C2 121.67(13) . .
C5 C4 H4 119.2 . .
C2 C4 H4 119.2 . .
C7 C5 C4 118.86(12) . .
C7 C5 C6 120.89(14) . .
C4 C5 C6 120.25(14) . .
C5 C6 H6A 109.5 . .
C5 C6 H6B 109.5 . .
H6A C6 H6B 109.5 . .
C5 C6 H6C 109.5 . .
H6A C6 H6C 109.5 . .
H6B C6 H6C 109.5 . .
C5 C7 C9 121.42(13) . .
C5 C7 H7 119.3 . .
C9 C7 H7 119.3 . .
C9 C8 H8A 109.5 . .
C9 C8 H8B 109.5 . .
H8A C8 H8B 109.5 . .
C9 C8 H8C 109.5 . .
H8A C8 H8C 109.5 . .
H8B C8 H8C 109.5 . .
C7 C9 C1 119.01(12) . .
C7 C9 C8 119.36(12) . .
C1 C9 C8 121.63(12) . .
C11 C10 C17 119.76(11) . .
C11 C10 C(M2 119.89(10) . .
C17 C10 C(M2 120.32(11) . .
C13 C11 C10 119.16(11) . .
C13 C11 C12 119.65(12) . .
C10 C11 C12 121.18(11) . .
C11 C12 H12A 109.5 . .
C11 C12 H12B 109.5 . .
H12A C12 H12B 109.5 . .
C11 C12 H12C 109.5 . .
H12A C12 H12C 109.5 . .
H12B C12 H12C 109.5 . .
C14 C13 C11 121.86(12) . .
C14 C13 H13 119.1 . .
C11 C13 H13 119.1 . .
C16 C14 C13 118.24(11) . .
C16 C14 C15 121.12(13) . .
C13 C14 C15 120.63(13) . .
C14 C15 H15A 109.5 . .
C14 C15 H15B 109.5 . .
H15A C15 H15B 109.5 . .
C14 C15 H15C 109.5 . .
H15A C15 H15C 109.5 . .
H15B C15 H15C 109.5 . .
C14 C16 C17 121.91(12) . .
C14 C16 H16 119.0 . .
C17 C16 H16 119.0 . .
C16 C17 C10 118.98(12) . .
C16 C17 C18 119.33(11) . .
C10 C17 C18 121.69(11) . .
C17 C18 H18A 109.5 . .
C17 C18 H18B 109.5 . .
H18A C18 H18B 109.5 . .
C17 C18 H18C 109.5 . .
H18A C18 H18C 109.5 . .
H18B C18 H18C 109.5 . .
N3 C19 Fe1 174.87(12) . .
C38 Fe2 C38 180.00(7) . 2
C38 Fe2 N5 90.00(6) . 2
C38 Fe2 N5 90.00(6) 2 2
C38 Fe2 N5 90.00(6) . .
C38 Fe2 N5 90.00(6) 2 .
N5 Fe2 N5 180.0 2 .
C38 Fe2 N4 86.14(6) . .
C38 Fe2 N4 93.86(6) 2 .
N5 Fe2 N4 90.32(5) 2 .
N5 Fe2 N4 89.68(5) . .
C38 Fe2 N4 93.86(6) . 2
C38 Fe2 N4 86.14(6) 2 2
N5 Fe2 N4 89.68(5) 2 2
N5 Fe2 N4 90.32(5) . 2
N4 Fe2 N4 180.0 . 2
C(A6 N4 C(A5 105.59(11) . .
C(A6 N4 Fe2 127.20(9) . .
C(A5 N4 Fe2 126.89(9) . .
C(A7 N5 C(A8 105.76(11) . .
C(A7 N5 Fe2 127.44(9) . .
C(A8 N5 Fe2 126.80(9) . .
N4 C(A5 C(M4 125.98(12) . .
N4 C(A5 C(B5 110.46(12) . .
C(M4 C(A5 C(B5 123.56(12) . .
N4 C(A6 C(M3 126.42(12) . .
N4 C(A6 C(B6 110.27(12) . .
C(M3 C(A6 C(B6 123.23(13) . .
N5 C(A7 C(M3 126.18(12) . .
N5 C(A7 C(B7 110.23(12) . .
C(M3 C(A7 C(B7 123.56(13) . .
N5 C(A8 C(M4 126.16(12) . 2
N5 C(A8 C(B8 110.13(12) . .
C(M4 C(A8 C(B8 123.70(12) 2 .
C(B6 C(B5 C(A5 106.79(12) . .
C(B6 C(B5 H(B5 126.6 . .
C(A5 C(B5 H(B5 126.6 . .
C(B5 C(B6 C(A6 106.86(13) . .
C(B5 C(B6 H(B6 126.6 . .
C(A6 C(B6 H(B6 126.6 . .
C(B8 C(B7 C(A7 106.99(12) . .
C(B8 C(B7 H(B7 126.5 . .
C(A7 C(B7 H(B7 126.5 . .
C(B7 C(B8 C(A8 106.85(12) . .
C(B7 C(B8 H(B8 126.6 . .
C(A8 C(B8 H(B8 126.6 . .
C(A6 C(M3 C(A7 122.96(13) . .
C(A6 C(M3 C20 116.90(12) . .
C(A7 C(M3 C20 120.12(12) . .
C(A8 C(M4 C(A5 123.62(12) 2 .
C(A8 C(M4 C29 118.15(12) 2 .
C(A5 C(M4 C29 118.23(12) . .
C27 C20 C21 119.63(13) . .
C27 C20 C(M3 119.84(13) . .
C21 C20 C(M3 120.39(14) . .
C23 C21 C20 118.93(15) . .
C23 C21 C22 119.58(15) . .
C20 C21 C22 121.49(14) . .
C21 C22 H22A 109.5 . .
C21 C22 H22B 109.5 . .
H22A C22 H22B 109.5 . .
C21 C22 H22C 109.5 . .
H22A C22 H22C 109.5 . .
H22B C22 H22C 109.5 . .
C24 C23 C21 122.03(15) . .
C24 C23 H23 119.0 . .
C21 C23 H23 119.0 . .
C23 C24 C26 118.18(14) . .
C23 C24 C25 120.75(15) . .
C26 C24 C25 121.04(16) . .
C24 C25 H25A 109.5 . .
C24 C25 H25B 109.5 . .
H25A C25 H25B 109.5 . .
C24 C25 H25C 109.5 . .
H25A C25 H25C 109.5 . .
H25B C25 H25C 109.5 . .
C24 C26 C27 121.74(15) . .
C24 C26 H26 119.1 . .
C27 C26 H26 119.1 . .
C26 C27 C20 119.41(14) . .
C26 C27 C28 120.02(15) . .
C20 C27 C28 120.56(13) . .
C27 C28 H28A 109.5 . .
C27 C28 H28B 109.5 . .
H28A C28 H28B 109.5 . .
C27 C28 H28C 109.5 . .
H28A C28 H28C 109.5 . .
H28B C28 H28C 109.5 . .
C30 C29 C36 119.98(12) . .
C30 C29 C(M4 120.04(12) . .
C36 C29 C(M4 119.98(12) . .
C32 C30 C29 119.36(12) . .
C32 C30 C31 120.18(12) . .
C29 C30 C31 120.45(11) . .
C30 C31 H31A 109.5 . .
C30 C31 H31B 109.5 . .
H31A C31 H31B 109.5 . .
C30 C31 H31C 109.5 . .
H31A C31 H31C 109.5 . .
H31B C31 H31C 109.5 . .
C33 C32 C30 121.46(12) . .
C33 C32 H32 119.3 . .
C30 C32 H32 119.3 . .
C35 C33 C32 118.44(12) . .
C35 C33 C34 121.37(13) . .
C32 C33 C34 120.18(13) . .
C33 C34 H34A 109.5 . .
C33 C34 H34B 109.5 . .
H34A C34 H34B 109.5 . .
C33 C34 H34C 109.5 . .
H34A C34 H34C 109.5 . .
H34B C34 H34C 109.5 . .
C33 C35 C36 121.85(13) . .
C33 C35 H35 119.1 . .
C36 C35 H35 119.1 . .
C35 C36 C29 118.87(13) . .
C35 C36 C37 120.13(15) . .
C29 C36 C37 121.00(14) . .
C36 C37 H37A 109.5 . .
C36 C37 H37B 109.5 . .
H37A C37 H37B 109.5 . .
C36 C37 H37C 109.5 . .
H37A C37 H37C 109.5 . .
H37B C37 H37C 109.5 . .
N6 C38 Fe2 175.29(15) . .
O3 K1 O2 135.77(3) . .
O3 K1 O6 118.12(3) . .
O2 K1 O6 100.12(3) . .
O3 K1 O5 99.13(3) . .
O2 K1 O5 119.86(3) . .
O6 K1 O5 60.01(3) . .
O3 K1 O1 96.47(3) . .
O2 K1 O1 59.88(3) . .
O6 K1 O1 140.78(4) . .
O5 K1 O1 98.82(3) . .
O3 K1 O4 59.22(3) . .
O2 K1 O4 96.88(3) . .
O6 K1 O4 96.97(4) . .
O5 K1 O4 138.31(3) . .
O1 K1 O4 117.51(3) . .
O3 K1 N7 60.90(3) . .
O2 K1 N7 119.35(4) . .
O6 K1 N7 119.51(4) . .
O5 K1 N7 60.89(3) . .
O1 K1 N7 60.44(3) . .
O4 K1 N7 119.23(4) . .
O3 K1 N8 118.29(4) . .
O2 K1 N8 60.84(4) . .
O6 K1 N8 61.14(4) . .
O5 K1 N8 119.88(4) . .
O1 K1 N8 119.56(4) . .
O4 K1 N8 59.90(4) . .
N7 K1 N8 179.09(4) . .
C50 N7 C39 110.12(13) . .
C50 N7 C56 110.18(13) . .
C39 N7 C56 109.84(13) . .
C50 N7 K1 108.03(8) . .
C39 N7 K1 109.84(9) . .
C56 N7 K1 108.81(9) . .
C45 N8 C51 110.08(15) . .
C45 N8 C44 109.96(13) . .
C51 N8 C44 110.18(15) . .
C45 N8 K1 110.10(10) . .
C51 N8 K1 108.58(10) . .
C44 N8 K1 107.91(10) . .
C40 O1 C41 110.77(12) . .
C40 O1 K1 117.84(9) . .
C41 O1 K1 113.61(9) . .
C43 O2 C42 110.47(12) . .
C43 O2 K1 119.10(9) . .
C42 O2 K1 116.23(9) . .
C48 O3 C49 111.06(12) . .
C48 O3 K1 117.43(9) . .
C49 O3 K1 119.25(9) . .
C46 O4 C47 110.78(12) . .
C46 O4 K1 117.98(10) . .
C47 O4 K1 114.22(9) . .
C55 O5 C54 110.15(11) . .
C55 O5 K1 117.76(8) . .
C54 O5 K1 114.51(9) . .
C53 O6 C52 110.41(13) . .
C53 O6 K1 116.06(9) . .
C52 O6 K1 115.78(9) . .
N7 C39 C40 113.66(13) . .
N7 C39 H39A 108.8 . .
C40 C39 H39A 108.8 . .
N7 C39 H39B 108.8 . .
C40 C39 H39B 108.8 . .
H39A C39 H39B 107.7 . .
O1 C40 C39 109.66(13) . .
O1 C40 H40A 109.7 . .
C39 C40 H40A 109.7 . .
O1 C40 H40B 109.7 . .
C39 C40 H40B 109.7 . .
H40A C40 H40B 108.2 . .
O1 C41 C42 108.99(13) . .
O1 C41 H41A 109.9 . .
C42 C41 H41A 109.9 . .
O1 C41 H41B 109.9 . .
C42 C41 H41B 109.9 . .
H41A C41 H41B 108.3 . .
O2 C42 C41 108.38(12) . .
O2 C42 H42A 110.0 . .
C41 C42 H42A 110.0 . .
O2 C42 H42B 110.0 . .
C41 C42 H42B 110.0 . .
H42A C42 H42B 108.4 . .
O2 C43 C44 108.73(13) . .
O2 C43 H43A 109.9 . .
C44 C43 H43A 109.9 . .
O2 C43 H43B 109.9 . .
C44 C43 H43B 109.9 . .
H43A C43 H43B 108.3 . .
N8 C44 C43 114.78(14) . .
N8 C44 H44A 108.6 . .
C43 C44 H44A 108.6 . .
N8 C44 H44B 108.6 . .
C43 C44 H44B 108.6 . .
H44A C44 H44B 107.5 . .
N8 C45 C46 114.10(13) . .
N8 C45 H45A 108.7 . .
C46 C45 H45A 108.7 . .
N8 C45 H45B 108.7 . .
C46 C45 H45B 108.7 . .
H45A C45 H45B 107.6 . .
O4 C46 C45 108.99(13) . .
O4 C46 H46A 109.9 . .
C45 C46 H46A 109.9 . .
O4 C46 H46B 109.9 . .
C45 C46 H46B 109.9 . .
H46A C46 H46B 108.3 . .
O4 C47 C48 108.98(13) . .
O4 C47 H47A 109.9 . .
C48 C47 H47A 109.9 . .
O4 C47 H47B 109.9 . .
C48 C47 H47B 109.9 . .
H47A C47 H47B 108.3 . .
O3 C48 C47 108.61(13) . .
O3 C48 H48A 110.0 . .
C47 C48 H48A 110.0 . .
O3 C48 H48B 110.0 . .
C47 C48 H48B 110.0 . .
H48A C48 H48B 108.3 . .
O3 C49 C50 109.22(12) . .
O3 C49 H49A 109.8 . .
C50 C49 H49A 109.8 . .
O3 C49 H49B 109.8 . .
C50 C49 H49B 109.8 . .
H49A C49 H49B 108.3 . .
N7 C50 C49 114.23(13) . .
N7 C50 H50A 108.7 . .
C49 C50 H50A 108.7 . .
N7 C50 H50B 108.7 . .
C49 C50 H50B 108.7 . .
H50A C50 H50B 107.6 . .
N8 C51 C52 113.84(16) . .
N8 C51 H51A 108.8 . .
C52 C51 H51A 108.8 . .
N8 C51 H51B 108.8 . .
C52 C51 H51B 108.8 . .
H51A C51 H51B 107.7 . .
O6 C52 C51 109.56(16) . .
O6 C52 H52A 109.8 . .
C51 C52 H52A 109.8 . .
O6 C52 H52B 109.8 . .
C51 C52 H52B 109.8 . .
H52A C52 H52B 108.2 . .
O6 C53 C54 109.92(12) . .
O6 C53 H53A 109.7 . .
C54 C53 H53A 109.7 . .
O6 C53 H53B 109.7 . .
C54 C53 H53B 109.7 . .
H53A C53 H53B 108.2 . .
O5 C54 C53 109.75(12) . .
O5 C54 H54A 109.7 . .
C53 C54 H54A 109.7 . .
O5 C54 H54B 109.7 . .
C53 C54 H54B 109.7 . .
H54A C54 H54B 108.2 . .
O5 C55 C56 109.56(12) . .
O5 C55 H55A 109.8 . .
C56 C55 H55A 109.8 . .
O5 C55 H55B 109.8 . .
C56 C55 H55B 109.8 . .
H55A C55 H55B 108.2 . .
N7 C56 C55 113.98(12) . .
N7 C56 H56A 108.8 . .
C55 C56 H56A 108.8 . .
N7 C56 H56B 108.8 . .
C55 C56 H56B 108.8 . .
H56A C56 H56B 107.7 . .
Cl2A C57 Cl1A 110.9(2) . .
Cl1B C57 Cl2B 111.6(3) . .
Cl2A C57 H57A 109.5 . .
Cl1A C57 H57A 109.5 . .
Cl2A C57 H57B 109.5 . .
Cl1A C57 H57B 109.5 . .
H57A C57 H57B 108.0 . .
Cl3 C58 Cl4 111.40(9) . .
Cl3 C58 H58A 109.3 . .
Cl4 C58 H58A 109.3 . .
Cl3 C58 H58B 109.3 . .
Cl4 C58 H58B 109.3 . .
H58A C58 H58B 108.0 . .
Cl5 C59 Cl6 111.35(9) . .
Cl5 C59 H59A 109.4 . .
Cl6 C59 H59A 109.4 . .
Cl5 C59 H59B 109.4 . .
Cl6 C59 H59B 109.4 . .
H59A C59 H59B 108.0 . .

loop_
_geom_bond_atom_site_label_1
_geom_bond_atom_site_label_2
_geom_bond_distance
_geom_bond_site_symmetry_2
Fe1 C19 1.9864(13) 2_766
Fe1 C19 1.9865(13) .
Fe1 N1 1.9907(10) .
Fe1 N1 1.9907(10) 2_766
Fe1 N2 2.0078(10) 2_766
Fe1 N2 2.0079(10) .
N1 C(A1 1.3730(15) .
N1 C(A2 1.3762(15) .
N2 C(A3 1.3763(15) .
N2 C(A4 1.3764(14) .
N3 C19 1.1565(18) .
C(A1 C(M2 1.3943(17) 2_766
C(A1 C(B1 1.4398(16) .
C(A2 C(M1 1.3924(16) .
C(A2 C(B2 1.4421(16) .
C(A3 C(M1 1.3938(16) .
C(A3 C(B3 1.4411(17) .
C(A4 C(M2 1.3922(16) .
C(A4 C(B4 1.4411(17) .
C(B1 C(B2 1.3547(18) .
C(B1 H(B1 0.9500 .
C(B2 H(B2 0.9500 .
C(B3 C(B4 1.3578(17) .
C(B3 H(B3 0.9500 .
C(B4 H(B4 0.9500 .
C(M1 C1 1.5007(17) .
C(M2 C(A1 1.3943(17) 2_766
C(M2 C10 1.4998(16) .
C1 C9 1.4048(18) .
C1 C2 1.4120(17) .
C2 C4 1.3957(18) .
C2 C3 1.5092(19) .
C3 H3A 0.9800 .
C3 H3B 0.9800 .
C3 H3C 0.9800 .
C4 C5 1.390(2) .
C4 H4 0.9500 .
C5 C7 1.389(2) .
C5 C6 1.511(2) .
C6 H6A 0.9800 .
C6 H6B 0.9800 .
C6 H6C 0.9800 .
C7 C9 1.4036(19) .
C7 H7 0.9500 .
C8 C9 1.5064(19) .
C8 H8A 0.9800 .
C8 H8B 0.9800 .
C8 H8C 0.9800 .
C10 C11 1.4083(17) .
C10 C17 1.4104(16) .
C11 C13 1.3958(17) .
C11 C12 1.5108(18) .
C12 H12A 0.9800 .
C12 H12B 0.9800 .
C12 H12C 0.9800 .
C13 C14 1.3925(19) .
C13 H13 0.9500 .
C14 C16 1.390(2) .
C14 C15 1.5128(18) .
C15 H15A 0.9800 .
C15 H15B 0.9800 .
C15 H15C 0.9800 .
C16 C17 1.3991(17) .
C16 H16 0.9500 .
C17 C18 1.5114(18) .
C18 H18A 0.9800 .
C18 H18B 0.9800 .
C18 H18C 0.9800 .
Fe2 C38 1.9841(17) .
Fe2 C38 1.9841(17) 2
Fe2 N5 1.9990(11) 2
Fe2 N5 1.9990(11) .
Fe2 N4 2.0018(11) .
Fe2 N4 2.0019(11) 2
N4 C(A6 1.3757(18) .
N4 C(A5 1.3766(16) .
N5 C(A7 1.3746(18) .
N5 C(A8 1.3782(16) .
N6 C38 1.151(2) .
C(A5 C(M4 1.3946(19) .
C(A5 C(B5 1.4416(19) .
C(A6 C(M3 1.3917(18) .
C(A6 C(B6 1.4451(19) .
C(A7 C(M3 1.3947(19) .
C(A7 C(B7 1.4391(18) .
C(A8 C(M4 1.3943(19) 2
C(A8 C(B8 1.4408(19) .
C(B5 C(B6 1.357(2) .
C(B5 H(B5 0.9500 .
C(B6 H(B6 0.9500 .
C(B7 C(B8 1.357(2) .
C(B7 H(B7 0.9500 .
C(B8 H(B8 0.9500 .
C(M3 C20 1.5051(19) .
C(M4 C(A8 1.3944(19) 2
C(M4 C29 1.4997(18) .
C20 C27 1.403(2) .
C20 C21 1.408(2) .
C21 C23 1.402(2) .
C21 C22 1.507(3) .
C22 H22A 0.9800 .
C22 H22B 0.9800 .
C22 H22C 0.9800 .
C23 C24 1.385(3) .
C23 H23 0.9500 .
C24 C26 1.391(2) .
C24 C25 1.517(2) .
C25 H25A 0.9800 .
C25 H25B 0.9800 .
C25 H25C 0.9800 .
C26 C27 1.397(2) .
C26 H26 0.9500 .
C27 C28 1.512(2) .
C28 H28A 0.9800 .
C28 H28B 0.9800 .
C28 H28C 0.9800 .
C29 C30 1.4034(19) .
C29 C36 1.405(2) .
C30 C32 1.3945(17) .
C30 C31 1.508(2) .
C31 H31A 0.9800 .
C31 H31B 0.9800 .
C31 H31C 0.9800 .
C32 C33 1.3943(19) .
C32 H32 0.9500 .
C33 C35 1.386(2) .
C33 C34 1.5080(18) .
C34 H34A 0.9800 .
C34 H34B 0.9800 .
C34 H34C 0.9800 .
C35 C36 1.400(2) .
C35 H35 0.9500 .
C36 C37 1.512(2) .
C37 H37A 0.9800 .
C37 H37B 0.9800 .
C37 H37C 0.9800 .
K1 O3 2.8074(11) .
K1 O2 2.8085(11) .
K1 O6 2.8248(11) .
K1 O5 2.8378(10) .
K1 O1 2.8463(11) .
K1 O4 2.8683(11) .
K1 N7 2.9841(12) .
K1 N8 3.0009(13) .
N7 C50 1.473(2) .
N7 C39 1.474(2) .
N7 C56 1.475(2) .
N8 C45 1.469(2) .
N8 C51 1.469(2) .
N8 C44 1.475(2) .
O1 C40 1.4211(19) .
O1 C41 1.4246(19) .
O2 C43 1.4267(19) .
O2 C42 1.437(2) .
O3 C48 1.4236(18) .
O3 C49 1.4248(18) .
O4 C46 1.421(2) .
O4 C47 1.427(2) .
O5 C55 1.4228(18) .
O5 C54 1.4285(18) .
O6 C53 1.422(2) .
O6 C52 1.429(2) .
C39 C40 1.509(2) .
C39 H39A 0.9900 .
C39 H39B 0.9900 .
C40 H40A 0.9900 .
C40 H40B 0.9900 .
C41 C42 1.497(2) .
C41 H41A 0.9900 .
C41 H41B 0.9900 .
C42 H42A 0.9900 .
C42 H42B 0.9900 .
C43 C44 1.509(3) .
C43 H43A 0.9900 .
C43 H43B 0.9900 .
C44 H44A 0.9900 .
C44 H44B 0.9900 .
C45 C46 1.509(3) .
C45 H45A 0.9900 .
C45 H45B 0.9900 .
C46 H46A 0.9900 .
C46 H46B 0.9900 .
C47 C48 1.496(2) .
C47 H47A 0.9900 .
C47 H47B 0.9900 .
C48 H48A 0.9900 .
C48 H48B 0.9900 .
C49 C50 1.508(2) .
C49 H49A 0.9900 .
C49 H49B 0.9900 .
C50 H50A 0.9900 .
C50 H50B 0.9900 .
C51 C52 1.507(3) .
C51 H51A 0.9900 .
C51 H51B 0.9900 .
C52 H52A 0.9900 .
C52 H52B 0.9900 .
C53 C54 1.497(2) .
C53 H53A 0.9900 .
C53 H53B 0.9900 .
C54 H54A 0.9900 .
C54 H54B 0.9900 .
C55 C56 1.512(2) .
C55 H55A 0.9900 .
C55 H55B 0.9900 .
C56 H56A 0.9900 .
C56 H56B 0.9900 .
C57 Cl1B 1.693(7) .
C57 Cl2A 1.726(4) .
C57 Cl1A 1.814(5) .
C57 Cl2B 1.840(8) .
C57 H57A 0.9900 .
C57 H57B 0.9900 .
C58 Cl3 1.7630(18) .
C58 Cl4 1.7669(19) .
C58 H58A 0.9900 .
C58 H58B 0.9900 .
C59 Cl5 1.754(2) .
C59 Cl6 1.7830(19) .
C59 H59A 0.9900 .
C59 H59B 0.9900 .
